data_7213173
loop_
_publ_author_name
'Banks, John W.'
'Batsanov, Andrei S.'
'Howard, Judith A. K.'
'O&#x2019;Hagan, David'
'Rzepa, Henry S.'
'Martin-Santamaria, Sonsoles'

_publ_section_title
;
 The preferred conformation of \a-fluoroamides
;
_journal_issue 11
_journal_name_full 'Journal of the Chemical Society, Perkin Transactions 2'
_journal_page_first 2409
_journal_paper_doi 10.1039/a907452j
_journal_year 1999
_chemical_formula_sum 'C12 H15 N O3'
_chemical_formula_weight 221.25
_chemical_name_systematic
; 

 N-propionyl-(S)-phenylalanine 

;
_space_group_IT_number 19
_symmetry_cell_setting orthorhombic
_symmetry_space_group_name_Hall 'P 2ac 2ab'
_symmetry_space_group_name_H-M 'P 21 21 21'
_atom_sites_solution_hydrogens difmap
_atom_sites_solution_primary direct
_atom_sites_solution_secondary difmap
_audit_creation_method SHELXL
_cell_angle_alpha 90.00
_cell_angle_beta 90.00
_cell_angle_gamma 90.00
_cell_formula_units_Z 4
_cell_length_a 5.754(2)
_cell_length_b 8.139(2)
_cell_length_c 24.873(2)
_cell_measurement_reflns_used 25
_cell_measurement_temperature 150(2)
_cell_measurement_theta_max 26.3
_cell_measurement_theta_min 24.0
_cell_volume 1164.8(5)
_computing_cell_refinement AFC/MSC
_computing_data_collection AFC/MSC
_computing_data_reduction teXsan
_computing_molecular_graphics SHELXTL
_computing_publication_material SHELXTL
_computing_structure_refinement 'SHELXL-93 (Sheldrick, 1993)'
_computing_structure_solution 'SHELXS-86 (Sheldrick, 1990)'
_diffrn_ambient_temperature 150(2)
_diffrn_measurement_device 'Rigaku AFC6S 4-circle diffractometer'
_diffrn_measurement_method '\w scans'
_diffrn_radiation_monochromator graphite
_diffrn_radiation_source 'fine-focus sealed tube'
_diffrn_radiation_type CuK\a
_diffrn_radiation_wavelength 1.54184
_diffrn_reflns_av_R_equivalents 0.0315
_diffrn_reflns_av_sigmaI/netI 0.0438
_diffrn_reflns_limit_h_max 7
_diffrn_reflns_limit_h_min -4
_diffrn_reflns_limit_k_max 10
_diffrn_reflns_limit_k_min -6
_diffrn_reflns_limit_l_max 31
_diffrn_reflns_limit_l_min -19
_diffrn_reflns_number 1899
_diffrn_reflns_theta_max 75.00
_diffrn_reflns_theta_min 3.55
_diffrn_standards_decay_% 2.4
_diffrn_standards_interval_count 150
_diffrn_standards_number 3
_exptl_absorpt_coefficient_mu 0.746
_exptl_absorpt_correction_T_max 1.0000
_exptl_absorpt_correction_T_min 0.9404
_exptl_absorpt_correction_type none
_exptl_crystal_colour colorless
_exptl_crystal_density_diffrn 1.262
_exptl_crystal_description plate
_exptl_crystal_F_000 472
_exptl_crystal_size_max 0.25
_exptl_crystal_size_mid 0.17
_exptl_crystal_size_min 0.07
_refine_diff_density_max 0.153
_refine_diff_density_min -0.147
_refine_diff_density_rms 0.037
_refine_ls_abs_structure_details 'Flack H D (1983), Acta Cryst. A39, 876-881'
_refine_ls_abs_structure_Flack -0.16(33)
_refine_ls_extinction_coef 0.0060(9)
_refine_ls_extinction_expression Fc^*^=kFc[1+0.001xFc^2^\l^3^/sin(2\q)]^-1/4^
_refine_ls_extinction_method SHELXL
_refine_ls_goodness_of_fit_all 1.065
_refine_ls_goodness_of_fit_obs 1.071
_refine_ls_hydrogen_treatment mixed
_refine_ls_matrix_type full
_refine_ls_number_parameters 172
_refine_ls_number_reflns 1597
_refine_ls_number_restraints 0
_refine_ls_restrained_S_all 1.529
_refine_ls_restrained_S_obs 1.071
_refine_ls_R_factor_all 0.0467
_refine_ls_R_factor_obs 0.0358
_refine_ls_shift/esd_max -0.001
_refine_ls_shift/esd_mean 0.000
_refine_ls_structure_factor_coef Fsqd
_refine_ls_weighting_details 'w=1/[\s^2^(Fo^2^)+(0.0263P)^2^+0.3055P] where P=(Fo^2^+2Fc^2^)/3'
_refine_ls_weighting_scheme calc
_refine_ls_wR_factor_all 0.1189
_refine_ls_wR_factor_obs 0.0786
_reflns_number_observed 1417
_reflns_number_total 1615
_reflns_observed_criterion >2sigma(I)
_cod_data_source_file 907452jsup1.cif
_cod_data_source_block (1b)
_cod_depositor_comments
;
The following automatic conversions were performed:

'_symmetry_cell_setting' value 'Orthorhombic' changed to
'orthorhombic' according to
/home/saulius/struct/CIF-dictionaries/cif_core.dic dictionary named
'cif_core.dic' version 2.4.2 from 2011-04-26.

Automatic conversion script
Id: cif_fix_values 1891 2012-01-12 08:04:46Z andrius 

The following automatic conversions were performed:

'_refine_ls_weighting_scheme' value 'calc
w=1/[\s^2^(Fo^2^)+(0.0263P)^2^+0.3055P] where P=(Fo^2^+2Fc^2^)/3' was
changed to 'calc'. New tag '_refine_ls_weighting_details' was
created. The value of the new tag was set to
'w=1/[\s^2^(Fo^2^)+(0.0263P)^2^+0.3055P] where P=(Fo^2^+2Fc^2^)/3'.

Automatic conversion script
Id: cif_fix_values 3143 2015-03-26 13:38:13Z robertas 
;
_cod_original_cell_volume 1164.9(4)
_cod_original_sg_symbol_H-M P2(1)2(1)2(1)
_cod_database_code 7213173

loop_
_symmetry_equiv_pos_as_xyz
'x, y, z'
'-x+1/2, -y, z+1/2'
'-x, y+1/2, -z+1/2'
'x+1/2, -y+1/2, -z'

loop_
_atom_site_aniso_label
_atom_site_aniso_U_11
_atom_site_aniso_U_22
_atom_site_aniso_U_33
_atom_site_aniso_U_23
_atom_site_aniso_U_13
_atom_site_aniso_U_12
O1 0.0233(9) 0.0491(11) 0.0244(8) -0.0141(8) -0.0023(7) 0.0035(10)
O2 0.0205(8) 0.0335(9) 0.0277(8) -0.0027(7) -0.0013(7) -0.0008(8)
O3 0.0223(8) 0.0341(9) 0.0226(7) 0.0090(7) -0.0014(7) -0.0049(8)
N1 0.0161(10) 0.0216(10) 0.0217(9) -0.0007(7) 0.0021(8) -0.0020(9)
C1 0.0209(11) 0.0213(11) 0.0231(11) 0.0000(9) -0.0006(9) -0.0022(10)
C2 0.0215(11) 0.0213(11) 0.0193(10) -0.0004(8) -0.0012(9) -0.0015(11)
C3 0.0311(13) 0.0208(11) 0.0218(10) -0.0005(9) 0.0002(10) -0.0012(11)
C4 0.0230(11) 0.0219(11) 0.0154(9) -0.0013(8) -0.0014(9) -0.0019(10)
C5 0.0222(12) 0.0274(12) 0.0269(11) 0.0025(9) -0.0028(9) -0.0011(11)
C6 0.036(2) 0.0290(13) 0.0400(14) 0.0007(12) -0.0016(13) 0.0015(13)
C11 0.0289(12) 0.0189(11) 0.0221(10) 0.0034(8) 0.0012(10) 0.0026(11)
C12 0.0314(13) 0.0306(12) 0.0266(11) 0.0044(10) 0.0002(10) -0.0038(12)
C13 0.052(2) 0.0327(14) 0.0226(11) -0.0003(10) -0.0024(12) -0.0008(15)
C14 0.057(2) 0.0297(13) 0.0260(12) 0.0043(11) 0.0138(13) 0.0101(14)
C15 0.0369(15) 0.0306(13) 0.0402(14) 0.0116(12) 0.0139(13) 0.0062(13)
C16 0.0297(13) 0.0245(12) 0.0312(12) 0.0031(10) -0.0009(11) -0.0017(12)

loop_
_atom_site_label
_atom_site_type_symbol
_atom_site_fract_x
_atom_site_fract_y
_atom_site_fract_z
_atom_site_U_iso_or_equiv
_atom_site_thermal_displace_type
_atom_site_occupancy
_atom_site_calc_flag
_atom_site_refinement_flags
O1 O 0.4160(3) -0.0077(2) 0.27516(6) 0.0323(4) Uani 1 d .
H01 H 0.5138(69) -0.0584(42) 0.2445(14) 0.076(11) Uiso 1 d .
O2 O 0.7475(3) 0.0019(2) 0.32228(6) 0.0272(4) Uani 1 d .
O3 O 0.4116(3) 0.3644(2) 0.31073(6) 0.0263(4) Uani 1 d .
N1 N 0.1885(3) 0.1733(2) 0.34940(7) 0.0198(4) Uani 1 d .
H1 H 0.0562(46) 0.1244(30) 0.3521(9) 0.022(7) Uiso 1 d .
C1 C 0.5392(4) 0.0232(3) 0.31828(8) 0.0218(5) Uani 1 d .
C2 C 0.3930(4) 0.0807(3) 0.36568(8) 0.0207(5) Uani 1 d .
H2 H 0.4896(4) 0.1517(3) 0.38833(8) 0.023(6) Uiso 1 d R
C3 C 0.3210(4) -0.0693(3) 0.39896(8) 0.0246(5) Uani 1 d .
H31 H 0.2014(4) -0.1287(3) 0.37957(8) 0.032(7) Uiso 1 d R
H32 H 0.4540(4) -0.1417(3) 0.40254(8) 0.039(8) Uiso 1 d R
C4 C 0.2143(4) 0.3112(3) 0.32034(8) 0.0201(5) Uani 1 d .
C5 C -0.0005(4) 0.3975(3) 0.30140(9) 0.0255(5) Uani 1 d .
H51 H -0.1362(4) 0.3437(3) 0.31643(9) 0.033(7) Uiso 1 d R
H52 H -0.0103(4) 0.3899(3) 0.26254(9) 0.030(7) Uiso 1 d R
C6 C -0.0006(5) 0.5779(3) 0.31799(11) 0.0349(6) Uani 1 d .
H61 H -0.1395(40) 0.6316(35) 0.3067(9) 0.043(5) Uiso 1 d G
H62 H 0.1289(41) 0.6296(36) 0.3035(9) 0.043(5) Uiso 1 d G
H63 H 0.0054(43) 0.5889(34) 0.3571(9) 0.043(5) Uiso 1 d G
C11 C 0.2304(4) -0.0283(3) 0.45469(8) 0.0233(5) Uani 1 d .
C12 C 0.3679(5) 0.0606(3) 0.49057(9) 0.0295(6) Uani 1 d .
H12 H 0.5103(5) 0.1022(3) 0.47928(9) 0.038(8) Uiso 1 d R
C13 C 0.2947(5) 0.0872(3) 0.54277(9) 0.0359(7) Uani 1 d .
H13 H 0.3875(5) 0.1476(3) 0.56616(9) 0.041(8) Uiso 1 d R
C14 C 0.0854(5) 0.0254(3) 0.56044(9) 0.0375(7) Uani 1 d .
H14 H 0.0386(5) 0.0411(3) 0.59585(9) 0.053(9) Uiso 1 d R
C15 C -0.0537(5) -0.0603(3) 0.52503(10) 0.0359(6) Uani 1 d .
H15 H -0.1969(5) -0.1002(3) 0.53643(10) 0.042(8) Uiso 1 d R
C16 C 0.0187(4) -0.0873(3) 0.47238(9) 0.0285(5) Uani 1 d .
H16 H -0.0764(4) -0.1455(3) 0.44889(9) 0.031(7) Uiso 1 d R

loop_
_atom_type_symbol
_atom_type_description
_atom_type_scat_dispersion_real
_atom_type_scat_dispersion_imag
_atom_type_scat_source
C C 0.0181 0.0091 'International Tables Vol C Tables 4.2.6.8 and 6.1.1.4'
H H 0.0000 0.0000 'International Tables Vol C Tables 4.2.6.8 and 6.1.1.4'
N N 0.0311 0.0180 'International Tables Vol C Tables 4.2.6.8 and 6.1.1.4'
O O 0.0492 0.0322 'International Tables Vol C Tables 4.2.6.8 and 6.1.1.4'

loop_
_geom_angle_atom_site_label_1
_geom_angle_atom_site_label_2
_geom_angle_atom_site_label_3
_geom_angle
C1 O1 H01 112.7(21)
C4 N1 C2 119.6(2)
C4 N1 H1 121.7(17)
C2 N1 H1 116.9(17)
O2 C1 O1 125.0(2)
O2 C1 C2 121.7(2)
O1 C1 C2 113.2(2)
N1 C2 C1 113.0(2)
N1 C2 C3 110.2(2)
C1 C2 C3 108.9(2)
N1 C2 H2 108.23(11)
C1 C2 H2 108.26(12)
C3 C2 H2 108.24(12)
C11 C3 C2 114.3(2)
C11 C3 H31 108.64(13)
C2 C3 H31 108.71(12)
C11 C3 H32 108.72(13)
C2 C3 H32 108.68(13)
H31 C3 H32 107.6
O3 C4 N1 119.8(2)
O3 C4 C5 122.1(2)
N1 C4 C5 118.0(2)
C4 C5 C6 111.5(2)
C4 C5 H51 109.34(13)
C6 C5 H51 109.28(15)
C4 C5 H52 109.32(12)
C6 C5 H52 109.35(14)
H51 C5 H52 108.0
C5 C6 H61 111.2(17)
C5 C6 H62 109.4(18)
H61 C6 H62 110.5(18)
C5 C6 H63 110.9(17)
H61 C6 H63 106.4(18)
H62 C6 H63 108.4(19)
C16 C11 C12 118.5(2)
C16 C11 C3 121.2(2)
C12 C11 C3 120.2(2)
C13 C12 C11 120.6(2)
C13 C12 H12 119.7(2)
C11 C12 H12 119.71(14)
C14 C13 C12 120.6(2)
C14 C13 H13 119.69(15)
C12 C13 H13 119.7(2)
C13 C14 C15 119.2(2)
C13 C14 H14 120.38(15)
C15 C14 H14 120.4(2)
C14 C15 C16 120.5(3)
C14 C15 H15 119.7(2)
C16 C15 H15 119.8(2)
C11 C16 C15 120.6(2)
C11 C16 H16 119.72(14)
C15 C16 H16 119.7(2)

loop_
_geom_bond_atom_site_label_1
_geom_bond_atom_site_label_2
_geom_bond_distance
O1 C1 1.310(3)
O1 H01 1.03(4)
O2 C1 1.215(3)
O3 C4 1.238(3)
N1 C4 1.343(3)
N1 C2 1.455(3)
N1 H1 0.86(3)
C1 C2 1.522(3)
C2 C3 1.532(3)
C2 H2 0.98
C3 C11 1.518(3)
C3 H31 0.97
C3 H32 0.97
C4 C5 1.498(3)
C5 C6 1.525(4)
C5 H51 0.97
C5 H52 0.97
C6 H61 0.95(2)
C6 H62 0.93(2)
C6 H63 0.98(2)
C11 C16 1.381(3)
C11 C12 1.395(3)
C12 C13 1.382(3)
C12 H12 0.93
C13 C14 1.377(4)
C13 H13 0.93
C14 C15 1.380(4)
C14 H14 0.93
C15 C16 1.392(3)
C15 H15 0.93
C16 H16 0.93
